data_4304418
loop_
_publ_author_name
'Jamin L. Krinsky'
'Laura L. Anderson'
'John Arnold'
'Robert G. Bergman'

_publ_section_title
;
Oxygen-Centered Hexatantalum Tetradecaimido Cluster Complexes
;
_journal_name_full 'Inorganic Chemistry'
_journal_page_first 1053
_journal_page_last 1066
_journal_paper_doi 10.1021/ic701920v
_journal_volume 47
_journal_year 2008
_chemical_formula_moiety 'C84 H70 N14 O Ta6, C20 H30 Co, 4(C4 H8 O)'
_chemical_formula_sum 'C120 H132 Co N14 O5 Ta6'
_chemical_formula_weight 2995.03
_space_group_IT_number 15
_symmetry_cell_setting monoclinic
_symmetry_Int_Tables_number 15
_symmetry_space_group_name_Hall '-C 2yc'
_symmetry_space_group_name_H-M 'C 1 2/c 1'
_atom_sites_solution_hydrogens geom
_atom_sites_solution_primary direct
_atom_sites_solution_secondary difmap
_audit_creation_method SHELXL-97
_cell_angle_alpha 90.00
_cell_angle_beta 99.8360(10)
_cell_angle_gamma 90.00
_cell_formula_units_Z 4
_cell_length_a 24.989(2)
_cell_length_b 15.2762(14)
_cell_length_c 29.288(3)
_cell_measurement_reflns_used 5372
_cell_measurement_temperature 136(2)
_cell_measurement_theta_max 24.62
_cell_measurement_theta_min 3.32
_cell_volume 11016.0(18)
_computing_cell_refinement 'Bruker-AXS SAINT v6.40'
_computing_data_collection 'Bruker-AXS SMART v5.054'
_computing_data_reduction 'Bruker-AXS SAINT v6.40'
_computing_structure_refinement 'SHELXL-97 (Sheldrick, 1997)'
_computing_structure_solution 'SHELXS-97 (Sheldrick, 1990)'
_diffrn_ambient_temperature 136(2)
_diffrn_measured_fraction_theta_full 0.986
_diffrn_measured_fraction_theta_max 0.986
_diffrn_measurement_device_type 'Bruker SMART 1000'
_diffrn_measurement_method '\w scans'
_diffrn_radiation_monochromator graphite
_diffrn_radiation_type MoK\a
_diffrn_radiation_wavelength 0.71073
_diffrn_reflns_av_R_equivalents 0.0459
_diffrn_reflns_av_sigmaI/netI 0.0577
_diffrn_reflns_limit_h_max 23
_diffrn_reflns_limit_h_min -29
_diffrn_reflns_limit_k_max 17
_diffrn_reflns_limit_k_min -16
_diffrn_reflns_limit_l_max 34
_diffrn_reflns_limit_l_min -27
_diffrn_reflns_number 27405
_diffrn_reflns_theta_full 24.72
_diffrn_reflns_theta_max 24.72
_diffrn_reflns_theta_min 3.32
_diffrn_source 'fine-focus sealed tube'
_diffrn_standards_decay_% 0
_diffrn_standards_interval_count 0
_diffrn_standards_interval_time 0
_diffrn_standards_number 0
_exptl_absorpt_coefficient_mu 6.141
_exptl_absorpt_correction_T_max 0.6394
_exptl_absorpt_correction_T_min 0.3731
_exptl_absorpt_correction_type empirical
_exptl_absorpt_process_details 'Blessing, 1995'
_exptl_crystal_colour 'green black'
_exptl_crystal_density_diffrn 1.806
_exptl_crystal_density_method 'not measured'
_exptl_crystal_description block
_exptl_crystal_F_000 5820
_exptl_crystal_size_max 0.20
_exptl_crystal_size_mid 0.17
_exptl_crystal_size_min 0.08
_refine_diff_density_max 1.809
_refine_diff_density_min -1.202
_refine_diff_density_rms 0.231
_refine_ls_extinction_method none
_refine_ls_goodness_of_fit_ref 1.049
_refine_ls_hydrogen_treatment constr
_refine_ls_matrix_type full
_refine_ls_number_parameters 615
_refine_ls_number_reflns 9309
_refine_ls_number_restraints 0
_refine_ls_restrained_S_all 1.049
_refine_ls_R_factor_all 0.0673
_refine_ls_R_factor_gt 0.0389
_refine_ls_shift/su_max 0.008
_refine_ls_shift/su_mean 0.000
_refine_ls_structure_factor_coef Fsqd
_refine_ls_weighting_details 'calc w=1/[\s^2^(Fo^2^)+(0.0497P)^2^+0.0000P] where P=(Fo^2^+2Fc^2^)/3'
_refine_ls_weighting_scheme calc
_refine_ls_wR_factor_gt 0.0848
_refine_ls_wR_factor_ref 0.0939
_reflns_number_gt 6795
_reflns_number_total 9309
_reflns_threshold_expression >2sigma(I)
_cod_data_source_file ic701920v-file005.cif
_cod_data_source_block compound_10
_cod_depositor_comments
;
The following automatic conversions were performed:
'_symmetry_cell_setting' value 'Monoclinic' changed to 'monoclinic'
according to '/home/saulius/struct/CIF-dictionaries/cif_core.dic'
dictionary named 'cif_core.dic' version 2.4.1 from 2010-06-29.

Automatic conversion script
Id: cif_fix_enum 1527 2010-12-29 10:47:43Z saulius 
;
_cod_original_sg_symbol_H-M 'C 2/c'
_cod_database_code 4304418

loop_
_symmetry_equiv_pos_as_xyz
'x, y, z'
'-x, y, -z+1/2'
'x+1/2, y+1/2, z'
'-x+1/2, y+1/2, -z+1/2'
'-x, -y, -z'
'x, -y, z-1/2'
'-x+1/2, -y+1/2, -z'
'x+1/2, -y+1/2, z-1/2'

loop_
_atom_site_label
_atom_site_type_symbol
_atom_site_fract_x
_atom_site_fract_y
_atom_site_fract_z
_atom_site_U_iso_or_equiv
_atom_site_adp_type
_atom_site_occupancy
_atom_site_symmetry_multiplicity
_atom_site_calc_flag
_atom_site_refinement_flags
_atom_site_disorder_assembly
_atom_site_disorder_group
Ta1 Ta 0.301212(13) 0.36153(2) 0.028811(12) 0.02415(10) Uani 1 1 d . . .
Co1 Co 0.5000 0.28402(11) 0.2500 0.0308(4) Uani 1 2 d S . .
O1 O 0.2500 0.2500 0.0000 0.0204(16) Uani 1 2 d S . .
N1 N 0.3416(2) 0.4545(4) 0.0496(2) 0.0260(15) Uani 1 1 d . . .
Ta2 Ta 0.185264(13) 0.29526(2) 0.036744(11) 0.02435(10) Uani 1 1 d . . .
N2 N 0.1329(3) 0.3317(4) 0.0668(2) 0.0300(16) Uani 1 1 d . . .
O2 O 0.1273(5) 0.1876(8) 0.1910(4) 0.139(4) Uiso 1 1 d . . .
Ta3 Ta 0.284796(13) 0.16926(2) 0.060524(11) 0.02399(10) Uani 1 1 d . . .
N3 N 0.3124(2) 0.0984(4) 0.1080(2) 0.0275(16) Uani 1 1 d . . .
O3 O 0.2312(9) 0.6579(14) 0.1128(7) 0.252(9) Uiso 1 1 d . . .
N4 N 0.2639(2) 0.2996(4) 0.0824(2) 0.0267(16) Uani 1 1 d . . .
N5 N 0.1974(2) 0.1538(4) 0.0453(2) 0.0253(15) Uani 1 1 d . . .
N6 N 0.2187(2) 0.4051(4) 0.0035(2) 0.0268(15) Uani 1 1 d . . .
N7 N 0.1509(2) 0.2578(4) -0.0341(2) 0.0250(15) Uani 1 1 d . . .
C10 C 0.3725(3) 0.5288(5) 0.0620(3) 0.0289(19) Uani 1 1 d . . .
C11 C 0.3810(3) 0.5603(5) 0.1070(3) 0.037(2) Uani 1 1 d . . .
H11 H 0.3640 0.5321 0.1297 0.045 Uiso 1 1 calc R . .
C12 C 0.4137(4) 0.6318(6) 0.1195(4) 0.053(3) Uani 1 1 d . . .
H12 H 0.4188 0.6517 0.1506 0.064 Uiso 1 1 calc R . .
C13 C 0.4383(4) 0.6740(6) 0.0890(4) 0.052(3) Uani 1 1 d . . .
H13 H 0.4608 0.7234 0.0982 0.062 Uiso 1 1 calc R . .
C14 C 0.4307(4) 0.6447(6) 0.0439(4) 0.056(3) Uani 1 1 d . . .
H14 H 0.4480 0.6746 0.0220 0.067 Uiso 1 1 calc R . .
C15 C 0.3985(3) 0.5733(6) 0.0296(3) 0.041(2) Uani 1 1 d . . .
H15 H 0.3939 0.5541 -0.0017 0.049 Uiso 1 1 calc R . .
C20 C 0.0937(3) 0.3618(5) 0.0911(3) 0.0289(19) Uani 1 1 d . . .
C21 C 0.0386(3) 0.3617(5) 0.0696(3) 0.035(2) Uani 1 1 d . . .
H21 H 0.0283 0.3416 0.0386 0.042 Uiso 1 1 calc R . .
C22 C 0.0002(4) 0.3910(6) 0.0942(4) 0.043(2) Uani 1 1 d . . .
H22 H -0.0369 0.3896 0.0801 0.052 Uiso 1 1 calc R . .
C23 C 0.0138(4) 0.4224(6) 0.1389(4) 0.048(3) Uani 1 1 d . . .
H23 H -0.0134 0.4422 0.1554 0.057 Uiso 1 1 calc R . .
C24 C 0.0674(4) 0.4242(7) 0.1588(4) 0.057(3) Uani 1 1 d . . .
H24 H 0.0774 0.4453 0.1896 0.068 Uiso 1 1 calc R . .
C25 C 0.1069(4) 0.3963(6) 0.1354(3) 0.040(2) Uani 1 1 d . . .
H25 H 0.1439 0.4005 0.1496 0.048 Uiso 1 1 calc R . .
C30 C 0.3302(3) 0.0344(6) 0.1404(3) 0.032(2) Uani 1 1 d . . .
C31 C 0.3221(3) 0.0427(6) 0.1859(3) 0.041(2) Uani 1 1 d . . .
H31 H 0.3038 0.0926 0.1950 0.049 Uiso 1 1 calc R . .
C32 C 0.3407(4) -0.0220(8) 0.2182(3) 0.058(3) Uani 1 1 d . . .
H32 H 0.3340 -0.0166 0.2490 0.069 Uiso 1 1 calc R . .
C33 C 0.3683(4) -0.0931(7) 0.2061(4) 0.060(3) Uani 1 1 d . . .
H33 H 0.3819 -0.1359 0.2287 0.071 Uiso 1 1 calc R . .
C34 C 0.3764(4) -0.1022(7) 0.1611(4) 0.053(3) Uani 1 1 d . . .
H34 H 0.3948 -0.1523 0.1524 0.064 Uiso 1 1 calc R . .
C35 C 0.3578(3) -0.0391(6) 0.1286(3) 0.040(2) Uani 1 1 d . . .
H35 H 0.3639 -0.0458 0.0976 0.048 Uiso 1 1 calc R . .
C40 C 0.2638(3) 0.3299(5) 0.1284(3) 0.0248(18) Uani 1 1 d . . .
C41 C 0.2581(4) 0.2740(6) 0.1642(3) 0.042(2) Uani 1 1 d . . .
H41 H 0.2541 0.2132 0.1579 0.050 Uiso 1 1 calc R . .
C42 C 0.2579(4) 0.3025(7) 0.2089(3) 0.044(2) Uani 1 1 d . . .
H42 H 0.2541 0.2618 0.2326 0.053 Uiso 1 1 calc R . .
C43 C 0.2630(4) 0.3891(7) 0.2184(3) 0.049(3) Uani 1 1 d . . .
H43 H 0.2643 0.4092 0.2493 0.058 Uiso 1 1 calc R . .
C44 C 0.2665(4) 0.4475(7) 0.1841(3) 0.049(3) Uani 1 1 d . . .
H44 H 0.2684 0.5084 0.1907 0.059 Uiso 1 1 calc R . .
C45 C 0.2671(3) 0.4183(5) 0.1390(3) 0.035(2) Uani 1 1 d . . .
H45 H 0.2698 0.4596 0.1153 0.042 Uiso 1 1 calc R . .
C50 C 0.1634(3) 0.0984(5) 0.0670(2) 0.0186(16) Uani 1 1 d . . .
C51 C 0.1836(4) 0.0265(5) 0.0936(3) 0.037(2) Uani 1 1 d . . .
H51 H 0.2216 0.0155 0.0991 0.045 Uiso 1 1 calc R . .
C52 C 0.1494(4) -0.0292(5) 0.1122(3) 0.045(2) Uani 1 1 d . . .
H52 H 0.1643 -0.0783 0.1298 0.054 Uiso 1 1 calc R . .
C53 C 0.0945(3) -0.0150(5) 0.1058(3) 0.039(2) Uani 1 1 d . . .
H53 H 0.0713 -0.0533 0.1189 0.046 Uiso 1 1 calc R . .
C54 C 0.0738(4) 0.0565(6) 0.0796(3) 0.042(2) Uani 1 1 d . . .
H54 H 0.0358 0.0674 0.0749 0.050 Uiso 1 1 calc R . .
C55 C 0.1067(3) 0.1118(6) 0.0605(3) 0.036(2) Uani 1 1 d . . .
H55 H 0.0912 0.1601 0.0425 0.043 Uiso 1 1 calc R . .
C60 C 0.2015(3) 0.4948(5) 0.0012(2) 0.0202(17) Uani 1 1 d . . .
C61 C 0.1507(3) 0.5220(6) 0.0099(3) 0.036(2) Uani 1 1 d . . .
H61 H 0.1272 0.4806 0.0205 0.043 Uiso 1 1 calc R . .
C62 C 0.1344(4) 0.6075(6) 0.0034(3) 0.045(2) Uani 1 1 d . . .
H62 H 0.0996 0.6243 0.0094 0.054 Uiso 1 1 calc R . .
C63 C 0.1675(4) 0.6693(7) -0.0115(4) 0.054(3) Uani 1 1 d . . .
H63 H 0.1561 0.7286 -0.0157 0.065 Uiso 1 1 calc R . .
C64 C 0.2174(4) 0.6431(6) -0.0202(4) 0.049(3) Uani 1 1 d . . .
H64 H 0.2405 0.6845 -0.0313 0.059 Uiso 1 1 calc R . .
C65 C 0.2340(3) 0.5589(5) -0.0132(3) 0.036(2) Uani 1 1 d . . .
H65 H 0.2693 0.5434 -0.0183 0.043 Uiso 1 1 calc R . .
C70 C 0.0937(3) 0.2683(4) -0.0489(2) 0.0151(16) Uani 1 1 d . . .
C71 C 0.0707(4) 0.3506(5) -0.0564(3) 0.039(2) Uani 1 1 d . . .
H71 H 0.0934 0.4008 -0.0541 0.047 Uiso 1 1 calc R . .
C72 C 0.0145(4) 0.3607(7) -0.0674(3) 0.043(2) Uani 1 1 d . . .
H72 H -0.0005 0.4178 -0.0716 0.052 Uiso 1 1 calc R . .
C73 C -0.0190(4) 0.2904(7) -0.0720(3) 0.044(2) Uani 1 1 d . . .
H73 H -0.0572 0.2977 -0.0804 0.053 Uiso 1 1 calc R . .
C74 C 0.0031(4) 0.2092(7) -0.0644(3) 0.046(2) Uani 1 1 d . . .
H74 H -0.0199 0.1594 -0.0671 0.055 Uiso 1 1 calc R . .
C75 C 0.0580(3) 0.1985(6) -0.0529(3) 0.036(2) Uani 1 1 d . . .
H75 H 0.0722 0.1411 -0.0476 0.043 Uiso 1 1 calc R . .
C80 C 0.5502(4) 0.3201(6) 0.2046(3) 0.037(2) Uani 1 1 d . . .
C81 C 0.4979(4) 0.3629(7) 0.1929(3) 0.045(2) Uani 1 1 d . . .
C82 C 0.4584(4) 0.2931(8) 0.1838(3) 0.048(3) Uani 1 1 d . . .
C83 C 0.4859(4) 0.2119(7) 0.1904(3) 0.047(3) Uani 1 1 d . . .
C84 C 0.5419(4) 0.2287(7) 0.2034(3) 0.044(2) Uani 1 1 d . . .
C90 C 0.6041(4) 0.3656(7) 0.2165(4) 0.062(3) Uani 1 1 d . . .
H90A H 0.5984 0.4261 0.2257 0.093 Uiso 1 1 calc R . .
H90B H 0.6223 0.3655 0.1894 0.093 Uiso 1 1 calc R . .
H90C H 0.6267 0.3349 0.2422 0.093 Uiso 1 1 calc R . .
C91 C 0.4882(5) 0.4585(7) 0.1879(4) 0.072(4) Uani 1 1 d . . .
H91A H 0.4544 0.4735 0.1987 0.107 Uiso 1 1 calc R . .
H91B H 0.4853 0.4750 0.1552 0.107 Uiso 1 1 calc R . .
H91C H 0.5185 0.4902 0.2064 0.107 Uiso 1 1 calc R . .
C92 C 0.3991(4) 0.3074(9) 0.1676(3) 0.077(4) Uani 1 1 d . . .
H92A H 0.3880 0.3622 0.1807 0.116 Uiso 1 1 calc R . .
H92B H 0.3786 0.2586 0.1779 0.116 Uiso 1 1 calc R . .
H92C H 0.3917 0.3109 0.1337 0.116 Uiso 1 1 calc R . .
C93 C 0.4596(5) 0.1242(8) 0.1833(4) 0.086(4) Uani 1 1 d . . .
H93A H 0.4797 0.0822 0.2050 0.129 Uiso 1 1 calc R . .
H93B H 0.4596 0.1047 0.1515 0.129 Uiso 1 1 calc R . .
H93C H 0.4220 0.1282 0.1889 0.129 Uiso 1 1 calc R . .
C94 C 0.5857(5) 0.1608(7) 0.2112(4) 0.072(4) Uani 1 1 d . . .
H94A H 0.5714 0.1071 0.2229 0.107 Uiso 1 1 calc R . .
H94B H 0.6162 0.1824 0.2339 0.107 Uiso 1 1 calc R . .
H94C H 0.5981 0.1483 0.1819 0.107 Uiso 1 1 calc R . .
C100 C 0.1546(6) 0.1131(10) 0.2243(5) 0.102(5) Uiso 1 1 d . . .
H10A H 0.1582 0.0579 0.2073 0.123 Uiso 1 1 calc R . .
H10B H 0.1905 0.1309 0.2414 0.123 Uiso 1 1 calc R . .
C101 C 0.1144(6) 0.1058(10) 0.2546(5) 0.094(4) Uiso 1 1 d . . .
H10C H 0.1065 0.0429 0.2582 0.113 Uiso 1 1 calc R . .
H10D H 0.1309 0.1282 0.2855 0.113 Uiso 1 1 calc R . .
C102 C 0.0742(6) 0.1415(10) 0.2431(5) 0.098(5) Uiso 1 1 d . . .
H10E H 0.0703 0.1868 0.2664 0.118 Uiso 1 1 calc R . .
H10F H 0.0443 0.0990 0.2429 0.118 Uiso 1 1 calc R . .
C103 C 0.0676(6) 0.1836(10) 0.1972(4) 0.094(4) Uiso 1 1 d . . .
H10G H 0.0514 0.2427 0.1975 0.112 Uiso 1 1 calc R . .
H10H H 0.0455 0.1475 0.1729 0.112 Uiso 1 1 calc R . .
C104 C 0.2740(9) 0.7314(14) 0.1330(7) 0.170(8) Uiso 1 1 d . . .
H10I H 0.3068 0.7052 0.1518 0.204 Uiso 1 1 calc R . .
H10J H 0.2850 0.7668 0.1078 0.204 Uiso 1 1 calc R . .
C105 C 0.2456(9) 0.7812(14) 0.1601(8) 0.158(8) Uiso 1 1 d . . .
H10K H 0.2694 0.8040 0.1880 0.190 Uiso 1 1 calc R . .
H10L H 0.2263 0.8305 0.1424 0.190 Uiso 1 1 calc R . .
C106 C 0.2105(11) 0.7194(17) 0.1708(10) 0.210(11) Uiso 1 1 d . . .
H10M H 0.1867 0.7415 0.1921 0.253 Uiso 1 1 calc R . .
H10N H 0.2290 0.6650 0.1834 0.253 Uiso 1 1 calc R . .
C107 C 0.1832(12) 0.7101(19) 0.1250(11) 0.236(13) Uiso 1 1 d . . .
H10O H 0.1768 0.7662 0.1081 0.284 Uiso 1 1 calc R . .
H10P H 0.1492 0.6757 0.1223 0.284 Uiso 1 1 calc R . .

loop_
_atom_site_aniso_label
_atom_site_aniso_U_11
_atom_site_aniso_U_22
_atom_site_aniso_U_33
_atom_site_aniso_U_23
_atom_site_aniso_U_13
_atom_site_aniso_U_12
Ta1 0.02253(19) 0.02651(19) 0.02298(19) -0.00162(15) 0.00262(14) -0.00112(14)
Co1 0.0284(9) 0.0398(10) 0.0237(9) 0.000 0.0032(7) 0.000
O1 0.019(4) 0.015(4) 0.028(4) 0.000(3) 0.004(3) -0.007(3)
N1 0.024(4) 0.029(4) 0.025(4) 0.000(3) 0.004(3) 0.003(3)
Ta2 0.02186(18) 0.0284(2) 0.02259(19) -0.00166(15) 0.00325(14) 0.00024(14)
N2 0.023(4) 0.040(4) 0.026(4) 0.002(3) 0.002(3) 0.005(3)
Ta3 0.02263(18) 0.0274(2) 0.02144(19) 0.00027(15) 0.00228(13) 0.00010(14)
N3 0.026(4) 0.030(4) 0.026(4) 0.008(3) 0.005(3) 0.002(3)
N4 0.024(4) 0.037(4) 0.018(4) -0.003(3) 0.000(3) 0.004(3)
N5 0.024(4) 0.028(4) 0.024(4) 0.005(3) 0.006(3) 0.000(3)
N6 0.023(4) 0.030(4) 0.027(4) -0.003(3) 0.003(3) 0.002(3)
N7 0.018(4) 0.026(4) 0.030(4) -0.002(3) 0.003(3) -0.001(3)
C10 0.026(5) 0.022(5) 0.035(5) -0.001(4) -0.005(4) -0.001(4)
C11 0.035(5) 0.035(5) 0.041(6) 0.003(4) 0.002(4) -0.004(4)
C12 0.048(6) 0.041(6) 0.067(8) -0.016(6) 0.002(6) 0.003(5)
C13 0.043(6) 0.033(6) 0.074(8) -0.008(6) -0.003(5) -0.001(4)
C14 0.037(6) 0.041(6) 0.088(9) 0.011(6) 0.005(5) 0.000(5)
C15 0.038(5) 0.033(5) 0.051(6) -0.002(5) 0.009(5) -0.010(4)
C20 0.029(5) 0.029(5) 0.031(5) 0.005(4) 0.009(4) -0.001(4)
C21 0.025(5) 0.034(5) 0.047(6) -0.007(4) 0.005(4) -0.001(4)
C22 0.025(5) 0.039(5) 0.067(7) -0.001(5) 0.010(5) 0.002(4)
C23 0.043(6) 0.047(6) 0.058(7) -0.012(5) 0.024(5) 0.009(4)
C24 0.058(7) 0.069(7) 0.044(7) -0.014(6) 0.016(5) 0.004(6)
C25 0.041(5) 0.046(6) 0.034(5) -0.016(5) 0.010(4) -0.004(5)
C30 0.023(5) 0.038(5) 0.033(5) -0.004(4) 0.000(4) -0.008(4)
C31 0.034(5) 0.057(6) 0.029(5) 0.006(5) 0.001(4) -0.002(4)
C32 0.052(7) 0.086(9) 0.032(6) 0.034(6) -0.001(5) -0.022(6)
C33 0.048(7) 0.039(6) 0.085(10) 0.035(6) -0.005(6) -0.007(5)
C34 0.063(7) 0.044(6) 0.046(7) 0.023(5) -0.010(5) 0.003(5)
C35 0.034(5) 0.038(4) 0.048(6) 0.009(5) 0.006(4) -0.003(4)
C40 0.020(4) 0.031(5) 0.023(5) 0.003(4) 0.000(3) -0.002(4)
C41 0.044(6) 0.048(6) 0.032(5) 0.004(5) 0.000(4) 0.010(5)
C42 0.053(6) 0.060(7) 0.023(5) 0.006(4) 0.013(4) 0.006(5)
C43 0.044(6) 0.076(8) 0.028(6) -0.012(5) 0.014(4) 0.004(5)
C44 0.048(6) 0.055(7) 0.046(7) -0.015(5) 0.015(5) -0.001(5)
C45 0.037(5) 0.032(5) 0.036(6) 0.005(4) 0.007(4) -0.006(4)
C50 0.022(4) 0.023(4) 0.011(4) 0.000(3) 0.004(3) 0.006(3)
C51 0.033(5) 0.040(5) 0.039(6) 0.007(4) 0.005(4) 0.001(4)
C52 0.048(6) 0.037(6) 0.049(6) 0.024(5) 0.006(5) -0.009(5)
C53 0.031(5) 0.044(6) 0.045(6) 0.000(4) 0.019(4) -0.016(4)
C54 0.024(5) 0.053(6) 0.051(6) -0.005(5) 0.012(4) -0.010(4)
C55 0.030(5) 0.041(5) 0.037(5) 0.005(4) 0.009(4) 0.000(4)
C60 0.029(4) 0.012(4) 0.017(4) -0.004(3) -0.001(3) -0.004(3)
C61 0.034(5) 0.037(5) 0.036(5) -0.006(4) 0.001(4) 0.008(4)
C62 0.046(5) 0.036(6) 0.050(6) -0.007(5) -0.004(5) 0.020(5)
C63 0.058(7) 0.032(6) 0.067(8) 0.005(5) -0.006(6) 0.014(5)
C64 0.053(6) 0.032(5) 0.061(7) 0.001(4) 0.005(5) -0.002(4)
C65 0.022(5) 0.033(5) 0.052(6) -0.003(4) 0.004(4) 0.001(4)
C70 0.015(4) 0.018(4) 0.012(4) 0.000(3) 0.002(3) 0.001(3)
C71 0.039(6) 0.040(5) 0.039(6) 0.001(4) 0.010(4) -0.002(4)
C72 0.038(6) 0.054(6) 0.037(6) 0.007(5) 0.004(4) 0.020(5)
C73 0.019(5) 0.067(7) 0.044(6) -0.009(5) -0.004(4) 0.002(5)
C74 0.028(5) 0.060(7) 0.048(6) -0.008(5) 0.005(4) -0.009(5)
C75 0.026(4) 0.042(6) 0.039(5) -0.007(4) 0.008(4) 0.001(4)
C80 0.035(5) 0.048(5) 0.030(5) 0.010(4) 0.010(4) -0.002(4)
C81 0.045(6) 0.060(7) 0.032(6) 0.009(5) 0.010(4) 0.000(5)
C82 0.044(6) 0.083(8) 0.021(5) -0.005(5) 0.012(4) -0.005(6)
C83 0.052(7) 0.063(7) 0.029(5) -0.015(5) 0.017(5) -0.018(6)
C84 0.055(6) 0.055(7) 0.024(5) 0.002(5) 0.011(4) 0.012(5)
C90 0.038(6) 0.093(9) 0.058(7) 0.013(6) 0.018(5) -0.018(6)
C91 0.090(9) 0.053(7) 0.076(9) 0.033(6) 0.028(7) 0.024(6)
C92 0.044(7) 0.158(13) 0.025(6) -0.003(6) -0.007(5) 0.013(7)
C93 0.119(11) 0.090(10) 0.061(9) -0.039(7) 0.044(8) -0.042(8)
C94 0.084(9) 0.073(8) 0.067(8) 0.015(6) 0.038(7) 0.034(7)

loop_
_atom_type_symbol
_atom_type_description
_atom_type_scat_dispersion_real
_atom_type_scat_dispersion_imag
_atom_type_scat_source
C C 0.0033 0.0016 'International Tables Vol C Tables 4.2.6.8 and 6.1.1.4'
H H 0.0000 0.0000 'International Tables Vol C Tables 4.2.6.8 and 6.1.1.4'
N N 0.0061 0.0033 'International Tables Vol C Tables 4.2.6.8 and 6.1.1.4'
O O 0.0106 0.0060 'International Tables Vol C Tables 4.2.6.8 and 6.1.1.4'
Co Co 0.3494 0.9721 'International Tables Vol C Tables 4.2.6.8 and 6.1.1.4'
Ta Ta -0.7052 6.5227 'International Tables Vol C Tables 4.2.6.8 and 6.1.1.4'

loop_
_geom_angle_atom_site_label_1
_geom_angle_atom_site_label_2
_geom_angle_atom_site_label_3
_geom_angle
_geom_angle_site_symmetry_1
_geom_angle_site_symmetry_3
_geom_angle_publ_flag
N1 Ta1 N6 108.6(3) . . ?
N1 Ta1 N4 112.7(3) . . ?
N6 Ta1 N4 83.2(2) . . ?
N1 Ta1 O1 177.3(2) . . ?
N6 Ta1 O1 69.65(17) . . ?
N4 Ta1 O1 69.45(17) . . ?
N1 Ta1 Ta2 135.3(2) . . ?
N1 Ta1 Ta3 137.7(2) . . ?
N6 Ta1 Ta3 102.96(17) . . ?
Ta2 Ta1 Ta3 60.130(10) . . ?
C84 Co1 C82 68.2(4) . . ?
C84 Co1 C81 69.1(4) . . ?
C83 Co1 C81 69.2(4) . . ?
C82 Co1 C80 68.6(4) . . ?
C83 Co1 C80 68.1(4) . . ?
Ta2 O1 Ta1 89.840(13) . . ?
Ta2 O1 Ta3 90.257(13) . . ?
Ta1 O1 Ta3 90.067(13) . . ?
C10 N1 Ta1 175.3(6) . . ?
N2 Ta2 N6 110.5(3) . . ?
N2 Ta2 N4 110.3(3) . . ?
N6 Ta2 N4 82.9(2) . . ?
N2 Ta2 N7 110.4(3) . . ?
N6 Ta2 N7 84.0(2) . . ?
N4 Ta2 N7 139.3(2) . . ?
N2 Ta2 N5 110.5(3) . . ?
N6 Ta2 N5 139.0(2) . . ?
N4 Ta2 N5 82.4(2) . . ?
N7 Ta2 N5 82.8(2) . . ?
N2 Ta2 O1 179.7(2) . . ?
N6 Ta2 O1 69.70(16) . . ?
N4 Ta2 O1 69.45(16) . . ?
N7 Ta2 O1 69.84(16) . . ?
N5 Ta2 O1 69.35(16) . . ?
N2 Ta2 Ta1 134.8(2) . . ?
N7 Ta2 Ta1 103.53(16) . . ?
N5 Ta2 Ta1 102.53(16) . . ?
N2 Ta2 Ta3 134.7(2) . . ?
N6 Ta2 Ta3 102.85(16) . . ?
N7 Ta2 Ta3 102.66(16) . . ?
Ta1 Ta2 Ta3 60.148(12) . . ?
C20 N2 Ta2 178.0(6) . . ?
C103 O2 C100 103.1(11) . . ?
N3 Ta3 N5 109.4(3) . . ?
N3 Ta3 N4 113.6(3) . . ?
N5 Ta3 N4 82.9(2) . . ?
N3 Ta3 O1 177.0(2) . . ?
N5 Ta3 O1 69.59(16) . . ?
N4 Ta3 O1 69.26(16) . . ?
N3 Ta3 Ta2 136.5(2) . . ?
N3 Ta3 Ta1 137.8(2) . . ?
N5 Ta3 Ta1 102.71(16) . . ?
Ta2 Ta3 Ta1 59.722(11) . . ?
C30 N3 Ta3 171.9(6) . . ?
C107 O3 C104 92.9(18) . . ?
C40 N4 Ta1 127.7(5) . . ?
C40 N4 Ta2 116.2(5) . . ?
Ta1 N4 Ta2 91.3(2) . . ?
C40 N4 Ta3 127.9(5) . . ?
Ta1 N4 Ta3 91.8(2) . . ?
Ta2 N4 Ta3 91.6(2) . . ?
C50 N5 Ta3 129.1(5) . . ?
C50 N5 Ta2 123.8(4) . . ?
Ta3 N5 Ta2 91.8(2) . . ?
C60 N6 Ta1 124.6(5) . . ?
C60 N6 Ta2 128.5(5) . . ?
Ta1 N6 Ta2 91.5(2) . . ?
C70 N7 Ta2 118.0(4) . . ?
N1 C10 C11 121.4(8) . . ?
N1 C10 C15 121.3(8) . . ?
C11 C10 C15 117.3(8) . . ?
C12 C11 C10 121.0(9) . . ?
C13 C12 C11 121.9(11) . . ?
C12 C13 C14 118.6(10) . . ?
C13 C14 C15 121.9(10) . . ?
C14 C15 C10 119.2(9) . . ?
N2 C20 C25 122.0(7) . . ?
N2 C20 C21 119.5(8) . . ?
C25 C20 C21 118.4(8) . . ?
C22 C21 C20 118.8(9) . . ?
C21 C22 C23 122.2(9) . . ?
C24 C23 C22 118.4(9) . . ?
C25 C24 C23 121.4(10) . . ?
C24 C25 C20 120.9(9) . . ?
N3 C30 C31 120.8(8) . . ?
N3 C30 C35 120.9(8) . . ?
C31 C30 C35 118.3(8) . . ?
C30 C31 C32 120.0(10) . . ?
C33 C32 C31 121.0(10) . . ?
C32 C33 C34 119.4(9) . . ?
C33 C34 C35 120.4(10) . . ?
C34 C35 C30 120.8(10) . . ?
C41 C40 C45 116.2(8) . . ?
C41 C40 N4 122.4(8) . . ?
C45 C40 N4 121.3(7) . . ?
C42 C41 C40 123.0(9) . . ?
C43 C42 C41 119.3(9) . . ?
C42 C43 C44 120.3(9) . . ?
C43 C44 C45 120.2(9) . . ?
C40 C45 C44 121.0(8) . . ?
C51 C50 C55 116.7(7) . . ?
C51 C50 N5 122.2(7) . . ?
C55 C50 N5 121.0(7) . . ?
C52 C51 C50 121.1(8) . . ?
C53 C52 C51 121.4(8) . . ?
C52 C53 C54 118.2(8) . . ?
C55 C54 C53 121.4(8) . . ?
C54 C55 C50 121.1(8) . . ?
C65 C60 C61 116.4(7) . . ?
C65 C60 N6 120.2(7) . . ?
C61 C60 N6 123.3(7) . . ?
C62 C61 C60 120.9(9) . . ?
C61 C62 C63 121.1(9) . . ?
C64 C63 C62 118.2(9) . . ?
C65 C64 C63 120.8(10) . . ?
C64 C65 C60 122.5(8) . . ?
C75 C70 C71 116.2(7) . . ?
C75 C70 N7 122.5(7) . . ?
C71 C70 N7 121.1(7) . . ?
C70 C71 C72 120.7(8) . . ?
C73 C72 C71 121.2(9) . . ?
C72 C73 C74 118.6(8) . . ?
C73 C74 C75 120.8(9) . . ?
C74 C75 C70 122.4(9) . . ?
C84 C80 C81 108.5(8) . . ?
C84 C80 C90 125.8(9) . . ?
C81 C80 C90 125.6(9) . . ?
C90 C80 Co1 126.6(7) . . ?
C82 C81 C80 105.7(9) . . ?
C82 C81 C91 127.7(10) . . ?
C80 C81 C91 126.4(9) . . ?
C91 C81 Co1 129.8(7) . . ?
C83 C82 C81 108.7(9) . . ?
C83 C82 C92 127.2(10) . . ?
C81 C82 C92 124.0(10) . . ?
C92 C82 Co1 128.8(7) . . ?
C84 C83 C82 108.3(9) . . ?
C84 C83 C93 126.5(11) . . ?
C82 C83 C93 125.1(10) . . ?
C93 C83 Co1 127.6(7) . . ?
C83 C84 C80 108.7(8) . . ?
C83 C84 C94 125.5(10) . . ?
C80 C84 C94 125.6(10) . . ?
C94 C84 Co1 129.0(6) . . ?

loop_
_geom_bond_atom_site_label_1
_geom_bond_atom_site_label_2
_geom_bond_distance
_geom_bond_site_symmetry_2
_geom_bond_publ_flag
Ta1 N1 1.788(6) . ?
Ta1 N6 2.173(6) . ?
Ta1 N4 2.174(6) . ?
Ta1 O1 2.2099(4) . ?
Ta1 Ta2 3.1151(5) . ?
Ta1 Ta3 3.1286(5) . ?
Co1 C84 2.041(9) . ?
Co1 C82 2.043(9) . ?
Co1 C83 2.043(9) . ?
Co1 C81 2.054(9) . ?
Co1 C80 2.054(8) . ?
O1 Ta2 2.2018(4) . ?
O1 Ta3 2.2120(4) . ?
N1 C10 1.385(10) . ?
Ta2 N2 1.785(6) . ?
Ta2 N6 2.178(6) . ?
Ta2 N4 2.182(6) . ?
Ta2 N7 2.183(6) . ?
Ta2 N5 2.190(6) . ?
Ta2 Ta3 3.1280(5) . ?
N2 C20 1.385(10) . ?
O2 C103 1.533(16) . ?
O2 C100 1.576(17) . ?
Ta3 N3 1.803(6) . ?
Ta3 N5 2.166(6) . ?
Ta3 N4 2.183(6) . ?
N3 C30 1.384(10) . ?
O3 C107 1.53(3) . ?
O3 C104 1.59(2) . ?
N4 C40 1.424(10) . ?
N5 C50 1.423(9) . ?
N6 C60 1.435(9) . ?
N7 C70 1.430(9) . ?
C10 C11 1.386(11) . ?
C10 C15 1.412(11) . ?
C11 C12 1.374(12) . ?
C12 C13 1.336(14) . ?
C13 C14 1.375(14) . ?
C14 C15 1.377(12) . ?
C20 C25 1.387(11) . ?
C20 C21 1.413(11) . ?
C21 C22 1.369(12) . ?
C22 C23 1.381(13) . ?
C23 C24 1.367(13) . ?
C24 C25 1.362(12) . ?
C30 C31 1.386(12) . ?
C30 C35 1.392(12) . ?
C31 C32 1.391(13) . ?
C32 C33 1.366(14) . ?
C33 C34 1.373(15) . ?
C34 C35 1.380(12) . ?
C40 C41 1.379(11) . ?
C40 C45 1.384(11) . ?
C41 C42 1.378(12) . ?
C42 C43 1.354(13) . ?
C43 C44 1.358(13) . ?
C44 C45 1.396(12) . ?
C50 C51 1.390(11) . ?
C50 C55 1.413(10) . ?
C51 C52 1.382(11) . ?
C52 C53 1.370(12) . ?
C53 C54 1.383(12) . ?
C54 C55 1.364(11) . ?
C60 C65 1.383(11) . ?
C60 C61 1.401(11) . ?
C61 C62 1.371(12) . ?
C62 C63 1.376(13) . ?
C63 C64 1.374(14) . ?
C64 C65 1.357(12) . ?
C70 C75 1.382(10) . ?
C70 C71 1.385(11) . ?
C71 C72 1.394(12) . ?
C72 C73 1.354(13) . ?
C73 C74 1.361(13) . ?
C74 C75 1.366(12) . ?
C80 C84 1.412(13) . ?
C80 C81 1.449(13) . ?
C80 C90 1.502(12) . ?
C81 C82 1.449(13) . ?
C81 C91 1.484(13) . ?
C82 C83 1.415(14) . ?
C82 C92 1.493(13) . ?
C83 C84 1.411(14) . ?
C83 C93 1.491(14) . ?
C84 C94 1.496(13) . ?
C100 C101 1.454(17) . ?
C101 C102 1.142(16) . ?
C102 C103 1.475(17) . ?
C104 C105 1.38(2) . ?
C105 C106 1.36(3) . ?
C106 C107 1.41(3) . ?

loop_
_geom_torsion_atom_site_label_1
_geom_torsion_atom_site_label_2
_geom_torsion_atom_site_label_3
_geom_torsion_atom_site_label_4
_geom_torsion
_geom_torsion_site_symmetry_1
_geom_torsion_site_symmetry_2
_geom_torsion_site_symmetry_3
_geom_torsion_site_symmetry_4
_geom_torsion_publ_flag
N6 Ta1 O1 Ta2 -44.92(18) . . . . ?
N4 Ta1 O1 Ta2 45.31(17) . . . . ?
Ta3 Ta1 O1 Ta2 90.257(13) . . . . ?
N6 Ta1 O1 Ta3 -135.18(18) . . . . ?
N4 Ta1 O1 Ta3 -44.95(17) . . . . ?
Ta2 Ta1 O1 Ta3 -90.257(13) . . . . ?
Ta1 O1 Ta2 N6 44.76(18) . . . . ?
Ta3 O1 Ta2 N6 134.83(18) . . . . ?
Ta1 O1 Ta2 N4 -45.10(18) . . . . ?
Ta3 O1 Ta2 N4 44.97(18) . . . . ?
Ta1 O1 Ta2 N7 135.73(17) . . . . ?
Ta3 O1 Ta2 N7 -134.20(17) . . . . ?
Ta1 O1 Ta2 N5 -134.52(18) . . . . ?
Ta3 O1 Ta2 N5 -44.45(18) . . . . ?
Ta3 O1 Ta2 Ta1 90.067(13) . . . . ?
N1 Ta1 Ta2 N2 -4.2(4) . . . . ?
N6 Ta1 Ta2 N2 -71.7(4) . . . . ?
N4 Ta1 Ta2 N2 71.5(4) . . . . ?
O1 Ta1 Ta2 N2 179.6(3) . . . . ?
Ta3 Ta1 Ta2 N2 125.0(3) . . . . ?
N1 Ta1 Ta2 N6 67.5(4) . . . . ?
N4 Ta1 Ta2 N6 143.2(3) . . . . ?
O1 Ta1 Ta2 N6 -108.7(2) . . . . ?
Ta3 Ta1 Ta2 N6 -163.3(2) . . . . ?
N1 Ta1 Ta2 N4 -75.7(4) . . . . ?
N6 Ta1 Ta2 N4 -143.2(3) . . . . ?
O1 Ta1 Ta2 N4 108.1(2) . . . . ?
Ta3 Ta1 Ta2 N4 53.5(2) . . . . ?
N1 Ta1 Ta2 N7 133.8(3) . . . . ?
N6 Ta1 Ta2 N7 66.3(3) . . . . ?
N4 Ta1 Ta2 N7 -150.5(3) . . . . ?
O1 Ta1 Ta2 N7 -42.37(17) . . . . ?
Ta3 Ta1 Ta2 N7 -97.00(17) . . . . ?
N1 Ta1 Ta2 N5 -140.7(3) . . . . ?
N6 Ta1 Ta2 N5 151.8(3) . . . . ?
N4 Ta1 Ta2 N5 -65.0(3) . . . . ?
O1 Ta1 Ta2 N5 43.11(17) . . . . ?
Ta3 Ta1 Ta2 N5 -11.51(17) . . . . ?
N1 Ta1 Ta2 O1 176.2(3) . . . . ?
N6 Ta1 Ta2 O1 108.7(2) . . . . ?
N4 Ta1 Ta2 O1 -108.1(2) . . . . ?
Ta3 Ta1 Ta2 O1 -54.621(11) . . . . ?
N1 Ta1 Ta2 Ta3 -129.2(3) . . . . ?
N6 Ta1 Ta2 Ta3 163.3(2) . . . . ?
N4 Ta1 Ta2 Ta3 -53.5(2) . . . . ?
O1 Ta1 Ta2 Ta3 54.621(11) . . . . ?
Ta2 O1 Ta3 N5 44.99(18) . . . . ?
Ta1 O1 Ta3 N5 134.83(18) . . . . ?
Ta2 O1 Ta3 N4 -45.04(17) . . . . ?
Ta1 O1 Ta3 N4 44.81(17) . . . . ?
Ta1 O1 Ta3 Ta2 89.841(13) . . . . ?
Ta2 O1 Ta3 Ta1 -89.841(13) . . . . ?
N2 Ta2 Ta3 N3 4.0(4) . . . . ?
N6 Ta2 Ta3 N3 140.9(3) . . . . ?
N4 Ta2 Ta3 N3 75.5(4) . . . . ?
N7 Ta2 Ta3 N3 -132.4(3) . . . . ?
N5 Ta2 Ta3 N3 -67.3(4) . . . . ?
O1 Ta2 Ta3 N3 -176.1(3) . . . . ?
Ta1 Ta2 Ta3 N3 129.1(3) . . . . ?
N2 Ta2 Ta3 N5 71.2(4) . . . . ?
N6 Ta2 Ta3 N5 -151.8(3) . . . . ?
N4 Ta2 Ta3 N5 142.8(3) . . . . ?
N7 Ta2 Ta3 N5 -65.2(3) . . . . ?
O1 Ta2 Ta3 N5 -108.8(2) . . . . ?
Ta1 Ta2 Ta3 N5 -163.7(2) . . . . ?
N2 Ta2 Ta3 N4 -71.6(4) . . . . ?
N6 Ta2 Ta3 N4 65.4(3) . . . . ?
N7 Ta2 Ta3 N4 152.0(3) . . . . ?
N5 Ta2 Ta3 N4 -142.8(3) . . . . ?
O1 Ta2 Ta3 N4 108.4(2) . . . . ?
Ta1 Ta2 Ta3 N4 53.5(2) . . . . ?
N2 Ta2 Ta3 O1 -180.0(3) . . . . ?
N6 Ta2 Ta3 O1 -43.02(17) . . . . ?
N4 Ta2 Ta3 O1 -108.4(2) . . . . ?
N7 Ta2 Ta3 O1 43.61(16) . . . . ?
N5 Ta2 Ta3 O1 108.8(2) . . . . ?
Ta1 Ta2 Ta3 O1 -54.876(10) . . . . ?
N2 Ta2 Ta3 Ta1 -125.1(3) . . . . ?
N6 Ta2 Ta3 Ta1 11.86(17) . . . . ?
N4 Ta2 Ta3 Ta1 -53.5(2) . . . . ?
N7 Ta2 Ta3 Ta1 98.48(16) . . . . ?
N5 Ta2 Ta3 Ta1 163.7(2) . . . . ?
O1 Ta2 Ta3 Ta1 54.876(10) . . . . ?
N1 Ta1 Ta3 N3 -1.5(4) . . . . ?
N6 Ta1 Ta3 N3 -139.3(3) . . . . ?
N4 Ta1 Ta3 N3 -73.5(4) . . . . ?
O1 Ta1 Ta3 N3 178.0(3) . . . . ?
Ta2 Ta1 Ta3 N3 -127.4(3) . . . . ?
N1 Ta1 Ta3 N5 137.5(3) . . . . ?
N6 Ta1 Ta3 N5 -0.2(2) . . . . ?
N4 Ta1 Ta3 N5 65.5(3) . . . . ?
O1 Ta1 Ta3 N5 -42.95(17) . . . . ?
Ta2 Ta1 Ta3 N5 11.65(17) . . . . ?
N1 Ta1 Ta3 N4 72.1(4) . . . . ?
N6 Ta1 Ta3 N4 -65.7(3) . . . . ?
O1 Ta1 Ta3 N4 -108.4(2) . . . . ?
Ta2 Ta1 Ta3 N4 -53.8(2) . . . . ?
N1 Ta1 Ta3 O1 -179.5(3) . . . . ?
N6 Ta1 Ta3 O1 42.70(17) . . . . ?
N4 Ta1 Ta3 O1 108.4(2) . . . . ?
Ta2 Ta1 Ta3 O1 54.593(10) . . . . ?
N1 Ta1 Ta3 Ta2 125.9(3) . . . . ?
N6 Ta1 Ta3 Ta2 -11.89(17) . . . . ?
N4 Ta1 Ta3 Ta2 53.8(2) . . . . ?
O1 Ta1 Ta3 Ta2 -54.593(10) . . . . ?
N1 Ta1 N4 C40 7.1(7) . . . . ?
N6 Ta1 N4 C40 -100.3(6) . . . . ?
O1 Ta1 N4 C40 -171.1(6) . . . . ?
Ta2 Ta1 N4 C40 -125.2(7) . . . . ?
Ta3 Ta1 N4 C40 143.2(7) . . . . ?
N1 Ta1 N4 Ta2 132.3(3) . . . . ?
N6 Ta1 N4 Ta2 24.9(2) . . . . ?
O1 Ta1 N4 Ta2 -45.84(13) . . . . ?
Ta3 Ta1 N4 Ta2 -91.6(2) . . . . ?
N1 Ta1 N4 Ta3 -136.1(2) . . . . ?
N6 Ta1 N4 Ta3 116.5(2) . . . . ?
O1 Ta1 N4 Ta3 45.76(13) . . . . ?
Ta2 Ta1 N4 Ta3 91.6(2) . . . . ?
N2 Ta2 N4 C40 -0.2(6) . . . . ?
N6 Ta2 N4 C40 109.0(6) . . . . ?
N7 Ta2 N4 C40 -178.8(5) . . . . ?
N5 Ta2 N4 C40 -109.3(6) . . . . ?
O1 Ta2 N4 C40 180.0(6) . . . . ?
Ta1 Ta2 N4 C40 133.9(6) . . . . ?
Ta3 Ta2 N4 C40 -134.3(6) . . . . ?
N2 Ta2 N4 Ta1 -134.1(3) . . . . ?
N6 Ta2 N4 Ta1 -24.9(2) . . . . ?
N7 Ta2 N4 Ta1 47.2(4) . . . . ?
N5 Ta2 N4 Ta1 116.8(2) . . . . ?
O1 Ta2 N4 Ta1 46.06(13) . . . . ?
Ta3 Ta2 N4 Ta1 91.8(2) . . . . ?
N2 Ta2 N4 Ta3 134.0(3) . . . . ?
N6 Ta2 N4 Ta3 -116.7(2) . . . . ?
N7 Ta2 N4 Ta3 -44.6(4) . . . . ?
N5 Ta2 N4 Ta3 25.0(2) . . . . ?
O1 Ta2 N4 Ta3 -45.77(13) . . . . ?
Ta1 Ta2 N4 Ta3 -91.8(2) . . . . ?
N3 Ta3 N4 C40 -7.8(7) . . . . ?
N5 Ta3 N4 C40 100.3(6) . . . . ?
O1 Ta3 N4 C40 171.1(6) . . . . ?
Ta2 Ta3 N4 C40 125.5(7) . . . . ?
Ta1 Ta3 N4 C40 -143.1(7) . . . . ?
N3 Ta3 N4 Ta1 135.3(2) . . . . ?
N5 Ta3 N4 Ta1 -116.6(2) . . . . ?
O1 Ta3 N4 Ta1 -45.77(13) . . . . ?
Ta2 Ta3 N4 Ta1 -91.3(2) . . . . ?
N3 Ta3 N4 Ta2 -133.4(3) . . . . ?
N5 Ta3 N4 Ta2 -25.2(2) . . . . ?
O1 Ta3 N4 Ta2 45.57(13) . . . . ?
Ta1 Ta3 N4 Ta2 91.3(2) . . . . ?
N3 Ta3 N5 C50 -0.2(7) . . . . ?
N4 Ta3 N5 C50 -112.8(6) . . . . ?
O1 Ta3 N5 C50 176.7(6) . . . . ?
Ta2 Ta3 N5 C50 -137.9(7) . . . . ?
Ta1 Ta3 N5 C50 -152.4(6) . . . . ?
N3 Ta3 N5 Ta2 137.7(3) . . . . ?
N4 Ta3 N5 Ta2 25.1(2) . . . . ?
O1 Ta3 N5 Ta2 -45.32(13) . . . . ?
Ta1 Ta3 N5 Ta2 -14.4(2) . . . . ?
N2 Ta2 N5 C50 7.2(6) . . . . ?
N6 Ta2 N5 C50 -174.1(5) . . . . ?
N4 Ta2 N5 C50 116.1(6) . . . . ?
N7 Ta2 N5 C50 -101.9(6) . . . . ?
O1 Ta2 N5 C50 -173.1(6) . . . . ?
Ta1 Ta2 N5 C50 155.7(5) . . . . ?
Ta3 Ta2 N5 C50 141.3(7) . . . . ?
N2 Ta2 N5 Ta3 -134.1(3) . . . . ?
N6 Ta2 N5 Ta3 44.7(4) . . . . ?
N4 Ta2 N5 Ta3 -25.2(2) . . . . ?
N7 Ta2 N5 Ta3 116.8(2) . . . . ?
O1 Ta2 N5 Ta3 45.68(14) . . . . ?
Ta1 Ta2 N5 Ta3 14.5(2) . . . . ?
N1 Ta1 N6 C60 4.1(6) . . . . ?
N4 Ta1 N6 C60 115.7(6) . . . . ?
O1 Ta1 N6 C60 -173.7(6) . . . . ?
Ta2 Ta1 N6 C60 140.7(7) . . . . ?
Ta3 Ta1 N6 C60 155.5(5) . . . . ?
N1 Ta1 N6 Ta2 -136.7(3) . . . . ?
N4 Ta1 N6 Ta2 -25.0(2) . . . . ?
O1 Ta1 N6 Ta2 45.57(14) . . . . ?
Ta3 Ta1 N6 Ta2 14.8(2) . . . . ?
N2 Ta2 N6 C60 -4.3(15) . . . . ?
N4 Ta2 N6 C60 -113.4(6) . . . . ?
N7 Ta2 N6 C60 105.3(6) . . . . ?
N5 Ta2 N6 C60 177.0(5) . . . . ?
O1 Ta2 N6 C60 176.0(6) . . . . ?
Ta1 Ta2 N6 C60 -138.3(7) . . . . ?
Ta3 Ta2 N6 C60 -153.1(6) . . . . ?
N2 Ta2 N6 Ta1 134.0(3) . . . . ?
N4 Ta2 N6 Ta1 24.9(2) . . . . ?
N7 Ta2 N6 Ta1 -116.5(2) . . . . ?
N5 Ta2 N6 Ta1 -44.7(4) . . . . ?
O1 Ta2 N6 Ta1 -45.77(13) . . . . ?
Ta3 Ta2 N6 Ta1 -14.8(2) . . . . ?
N2 Ta2 N7 C70 1.9(6) . . . . ?
N6 Ta2 N7 C70 -107.8(5) . . . . ?
N4 Ta2 N7 C70 -179.5(4) . . . . ?
N5 Ta2 N7 C70 111.1(5) . . . . ?
O1 Ta2 N7 C70 -178.3(5) . . . . ?
Ta1 Ta2 N7 C70 -147.7(5) . . . . ?
Ta3 Ta2 N7 C70 150.4(5) . . . . ?
N1 C10 C11 C12 177.2(8) . . . . ?
C15 C10 C11 C12 -0.3(12) . . . . ?
C10 C11 C12 C13 0.3(14) . . . . ?
C11 C12 C13 C14 -0.1(15) . . . . ?
C12 C13 C14 C15 -0.2(15) . . . . ?
C13 C14 C15 C10 0.2(14) . . . . ?
N1 C10 C15 C14 -177.4(8) . . . . ?
C11 C10 C15 C14 0.0(12) . . . . ?
N2 C20 C21 C22 179.5(8) . . . . ?
C25 C20 C21 C22 -3.6(12) . . . . ?
C20 C21 C22 C23 1.5(14) . . . . ?
C21 C22 C23 C24 0.2(15) . . . . ?
C22 C23 C24 C25 0.3(16) . . . . ?
C23 C24 C25 C20 -2.6(16) . . . . ?
N2 C20 C25 C24 -179.0(9) . . . . ?
C21 C20 C25 C24 4.2(13) . . . . ?
N3 C30 C31 C32 -179.5(8) . . . . ?
C35 C30 C31 C32 -0.9(12) . . . . ?
C30 C31 C32 C33 1.8(14) . . . . ?
C31 C32 C33 C34 -2.1(15) . . . . ?
C32 C33 C34 C35 1.5(15) . . . . ?
C33 C34 C35 C30 -0.6(14) . . . . ?
N3 C30 C35 C34 179.0(8) . . . . ?
C31 C30 C35 C34 0.3(13) . . . . ?
Ta1 N4 C40 C41 -154.7(6) . . . . ?
Ta2 N4 C40 C41 90.9(8) . . . . ?
Ta3 N4 C40 C41 -24.1(10) . . . . ?
Ta1 N4 C40 C45 28.1(10) . . . . ?
Ta2 N4 C40 C45 -86.3(8) . . . . ?
Ta3 N4 C40 C45 158.8(6) . . . . ?
C45 C40 C41 C42 -2.7(13) . . . . ?
N4 C40 C41 C42 -180.0(8) . . . . ?
C40 C41 C42 C43 0.6(14) . . . . ?
C41 C42 C43 C44 2.3(15) . . . . ?
C42 C43 C44 C45 -2.8(15) . . . . ?
C41 C40 C45 C44 2.1(12) . . . . ?
N4 C40 C45 C44 179.5(7) . . . . ?
C43 C44 C45 C40 0.5(14) . . . . ?
Ta3 N5 C50 C51 -18.8(10) . . . . ?
Ta1 N5 C50 C51 101.3(8) 7 . . . ?
Ta2 N5 C50 C51 -145.1(6) . . . . ?
Ta3 N5 C50 C55 164.3(6) . . . . ?
Ta1 N5 C50 C55 -75.7(8) 7 . . . ?
Ta2 N5 C50 C55 38.0(9) . . . . ?
C55 C50 C51 C52 0.7(12) . . . . ?
N5 C50 C51 C52 -176.4(8) . . . . ?
C50 C51 C52 C53 -1.0(14) . . . . ?
C51 C52 C53 C54 0.6(14) . . . . ?
C52 C53 C54 C55 0.1(14) . . . . ?
C53 C54 C55 C50 -0.5(14) . . . . ?
C51 C50 C55 C54 0.1(12) . . . . ?
N5 C50 C55 C54 177.2(7) . . . . ?
Ta1 N6 C60 C65 40.9(9) . . . . ?
Ta2 N6 C60 C65 166.9(6) . . . . ?
Ta3 N6 C60 C65 -74.6(8) 7 . . . ?
Ta1 N6 C60 C61 -143.6(6) . . . . ?
Ta2 N6 C60 C61 -17.6(10) . . . . ?
Ta3 N6 C60 C61 100.9(8) 7 . . . ?
C65 C60 C61 C62 1.3(12) . . . . ?
N6 C60 C61 C62 -174.4(7) . . . . ?
C60 C61 C62 C63 -0.4(14) . . . . ?
C61 C62 C63 C64 0.5(15) . . . . ?
C62 C63 C64 C65 -1.5(15) . . . . ?
C63 C64 C65 C60 2.5(15) . . . . ?
C61 C60 C65 C64 -2.3(13) . . . . ?
N6 C60 C65 C64 173.5(8) . . . . ?
Ta1 N7 C70 C75 14.3(10) 7 . . . ?
Ta2 N7 C70 C75 -103.6(7) . . . . ?
Ta3 N7 C70 C75 142.8(6) 7 . . . ?
Ta1 N7 C70 C71 -170.9(6) 7 . . . ?
Ta2 N7 C70 C71 71.2(8) . . . . ?
Ta3 N7 C70 C71 -42.4(9) 7 . . . ?
C75 C70 C71 C72 0.0(12) . . . . ?
N7 C70 C71 C72 -175.1(7) . . . . ?
C70 C71 C72 C73 -1.5(14) . . . . ?
C71 C72 C73 C74 1.9(14) . . . . ?
C72 C73 C74 C75 -0.9(15) . . . . ?
C73 C74 C75 C70 -0.6(14) . . . . ?
C71 C70 C75 C74 1.0(12) . . . . ?
N7 C70 C75 C74 176.0(8) . . . . ?
C84 C80 C81 C82 -1.3(10) . . . . ?
C90 C80 C81 C82 179.5(8) . . . . ?
Co1 C80 C81 C82 -59.6(6) . . . . ?
C84 C80 C81 C91 -176.8(9) . . . . ?
C90 C80 C81 C91 3.9(15) . . . . ?
Co1 C80 C81 C91 124.8(10) . . . . ?
C84 C80 C81 Co1 58.4(6) . . . . ?
C90 C80 C81 Co1 -120.9(9) . . . . ?
C80 C81 C82 C83 0.9(10) . . . . ?
C91 C81 C82 C83 176.4(10) . . . . ?
Co1 C81 C82 C83 -59.0(6) . . . . ?
C80 C81 C82 C92 -176.2(8) . . . . ?
C91 C81 C82 C92 -0.8(15) . . . . ?
Co1 C81 C82 C92 123.8(9) . . . . ?
C80 C81 C82 Co1 59.9(6) . . . . ?
C91 C81 C82 Co1 -124.6(10) . . . . ?
C81 C82 C83 C84 -0.2(10) . . . . ?
C92 C82 C83 C84 176.8(9) . . . . ?
Co1 C82 C83 C84 -59.2(6) . . . . ?
C81 C82 C83 C93 -178.6(9) . . . . ?
C92 C82 C83 C93 -1.6(15) . . . . ?
Co1 C82 C83 C93 122.4(9) . . . . ?
C81 C82 C83 Co1 59.0(6) . . . . ?
C92 C82 C83 Co1 -124.0(10) . . . . ?
C82 C83 C84 C80 -0.6(10) . . . . ?
C93 C83 C84 C80 177.7(9) . . . . ?
Co1 C83 C84 C80 -59.8(6) . . . . ?
C82 C83 C84 C94 -176.5(9) . . . . ?
C93 C83 C84 C94 1.8(15) . . . . ?
Co1 C83 C84 C94 124.2(9) . . . . ?
C82 C83 C84 Co1 59.2(6) . . . . ?
C93 C83 C84 Co1 -122.4(10) . . . . ?
C81 C80 C84 C83 1.2(10) . . . . ?
C90 C80 C84 C83 -179.6(8) . . . . ?
Co1 C80 C84 C83 59.5(6) . . . . ?
C81 C80 C84 C94 177.1(9) . . . . ?
C90 C80 C84 C94 -3.6(15) . . . . ?
Co1 C80 C84 C94 -124.5(9) . . . . ?
C81 C80 C84 Co1 -58.4(6) . . . . ?
C90 C80 C84 Co1 120.9(9) . . . . ?
